data_4314250
loop_
_publ_author_name
'Sanjit Konar'
'Ennio Zangrando'
'Michael G. B. Drew'
'Talal Mallah'
'Joan Ribas'
'Nirmalendu Ray Chaudhuri'

_publ_section_title
;
 Syntheses, Structural Analyses, and Magneto-Structural Correlations of
 Three Polymeric Fe(II) Complexes with Azide Ligand
;
_journal_name_full 'Inorganic Chemistry'
_journal_page_first 5966
_journal_page_last 5973
_journal_paper_doi 10.1021/ic034423o
_journal_volume 42
_journal_year 2003
_chemical_formula_sum 'C26 H28 Fe N10'
_chemical_formula_weight 536.43
_chemical_name_systematic
;
 bis-azido-bis-(1,3-(4-pyridylpropane))-iron(II)
;
_space_group_IT_number 15
_symmetry_cell_setting monoclinic
_symmetry_space_group_name_Hall '-C 2yc'
_symmetry_space_group_name_H-M 'C 1 2/c 1'
_atom_sites_solution_hydrogens geom
_atom_sites_solution_primary direct
_atom_sites_solution_secondary difmap
_audit_creation_method SHELXL-97
_cell_angle_alpha 90.00
_cell_angle_beta 119.50(3)
_cell_angle_gamma 90.00
_cell_formula_units_Z 4
_cell_length_a 19.355(4)
_cell_length_b 7.076(2)
_cell_length_c 22.549(4)
_cell_measurement_temperature 293(2)
_cell_volume 2687.9(13)
_computing_structure_refinement 'SHELXL-97 (Sheldrick, 1997)'
_diffrn_ambient_temperature 293(2)
_diffrn_measured_fraction_theta_full 0.997
_diffrn_measured_fraction_theta_max 0.997
_diffrn_radiation_monochromator graphite
_diffrn_radiation_source 'fine-focus sealed tube'
_diffrn_radiation_type MoK\a
_diffrn_radiation_wavelength 0.71073
_diffrn_reflns_av_R_equivalents 0.0309
_diffrn_reflns_av_sigmaI/netI 0.0463
_diffrn_reflns_limit_h_max 26
_diffrn_reflns_limit_h_min -26
_diffrn_reflns_limit_k_max 8
_diffrn_reflns_limit_k_min -9
_diffrn_reflns_limit_l_max 30
_diffrn_reflns_limit_l_min -30
_diffrn_reflns_number 6478
_diffrn_reflns_theta_full 29.04
_diffrn_reflns_theta_max 29.04
_diffrn_reflns_theta_min 2.08
_exptl_absorpt_coefficient_mu 0.596
_exptl_crystal_density_diffrn 1.326
_exptl_crystal_density_method 'not measured'
_exptl_crystal_F_000 1120
_refine_diff_density_max 0.454
_refine_diff_density_min -0.271
_refine_diff_density_rms 0.094
_refine_ls_extinction_method none
_refine_ls_goodness_of_fit_ref 1.051
_refine_ls_hydrogen_treatment mixed
_refine_ls_matrix_type full
_refine_ls_number_parameters 169
_refine_ls_number_reflns 3589
_refine_ls_number_restraints 0
_refine_ls_restrained_S_all 1.051
_refine_ls_R_factor_all 0.0587
_refine_ls_R_factor_gt 0.0453
_refine_ls_shift/su_max 0.001
_refine_ls_shift/su_mean 0.000
_refine_ls_structure_factor_coef Fsqd
_refine_ls_weighting_details 'calc w=1/[\s^2^(Fo^2^)+(0.0650P)^2^+0.6544P] where P=(Fo^2^+2Fc^2^)/3'
_refine_ls_weighting_scheme calc
_refine_ls_wR_factor_gt 0.1158
_refine_ls_wR_factor_ref 0.1274
_reflns_number_gt 2769
_reflns_number_total 3590
_reflns_threshold_expression >2sigma(I)
_cod_data_source_file ic034423osi20030729_034318.cif
_cod_data_source_block complex1
_cod_original_cell_volume 2687.7(11)
_cod_database_code 4314250

loop_
_symmetry_equiv_pos_as_xyz
'x, y, z'
'-x, y, -z+1/2'
'x+1/2, y+1/2, z'
'-x+1/2, y+1/2, -z+1/2'
'-x, -y, -z'
'x, -y, z-1/2'
'-x+1/2, -y+1/2, -z'
'x+1/2, -y+1/2, z-1/2'

loop_
_atom_site_label
_atom_site_type_symbol
_atom_site_fract_x
_atom_site_fract_y
_atom_site_fract_z
_atom_site_U_iso_or_equiv
_atom_site_adp_type
_atom_site_occupancy
_atom_site_symmetry_multiplicity
_atom_site_calc_flag
_atom_site_refinement_flags
_atom_site_disorder_assembly
_atom_site_disorder_group
Fe Fe 0.2500 0.2500 0.0000 0.04347(13) Uani 1 2 d S . .
N1 N 0.37066(9) 0.3671(2) 0.03373(7) 0.0488(3) Uani 1 1 d . . .
N2 N 0.30261(9) 0.1002(2) 0.10302(7) 0.0485(3) Uani 1 1 d . . .
C1 C 0.43602(13) 0.2599(3) 0.06599(11) 0.0564(5) Uani 1 1 d . . .
H1 H 0.4297 0.1311 0.0700 0.068 Uiso 1 1 calc R . .
C2 C 0.51202(12) 0.3305(3) 0.09345(10) 0.0588(5) Uani 1 1 d . . .
H2 H 0.5553 0.2497 0.1155 0.071 Uiso 1 1 calc R . .
C3 C 0.52428(12) 0.5212(3) 0.08839(9) 0.0536(4) Uani 1 1 d . . .
C4 C 0.45663(13) 0.6302(3) 0.05265(10) 0.0567(5) Uani 1 1 d . . .
H4 H 0.4614 0.7582 0.0460 0.068 Uiso 1 1 calc R . .
C5 C 0.38232(12) 0.5506(3) 0.02683(9) 0.0526(4) Uani 1 1 d . . .
H5 H 0.3381 0.6281 0.0035 0.063 Uiso 1 1 calc R . .
C6 C 0.32142(14) -0.0827(3) 0.11039(10) 0.0586(5) Uani 1 1 d . . .
H6 H 0.3098 -0.1521 0.0715 0.070 Uiso 1 1 calc R . .
C7 C 0.35710(15) -0.1753(3) 0.17231(10) 0.0639(5) Uani 1 1 d . . .
H7 H 0.3694 -0.3030 0.1742 0.077 Uiso 1 1 calc R . .
C8 C 0.37456(12) -0.0798(3) 0.23129(9) 0.0542(4) Uani 1 1 d . . .
C9 C 0.35331(17) 0.1079(3) 0.22335(11) 0.0766(7) Uani 1 1 d . . .
H9 H 0.3625 0.1793 0.2612 0.092 Uiso 1 1 calc R . .
C10 C 0.31859(16) 0.1912(3) 0.15994(10) 0.0698(6) Uani 1 1 d . . .
H10 H 0.3056 0.3187 0.1568 0.084 Uiso 1 1 calc R . .
C11 C 0.60659(13) 0.6035(4) 0.12017(11) 0.0681(6) Uani 1 1 d . . .
H11A H 0.6065 0.7091 0.0927 0.082 Uiso 1 1 calc R . .
H11B H 0.6426 0.5086 0.1199 0.082 Uiso 1 1 calc R . .
C12 C 0.41297(13) -0.1735(3) 0.30046(10) 0.0645(5) Uani 1 1 d . . .
H12A H 0.4236 -0.0784 0.3349 0.077 Uiso 1 1 calc R . .
H12B H 0.4635 -0.2270 0.3097 0.077 Uiso 1 1 calc R . .
C13 C 0.36250(13) -0.3281(4) 0.30624(11) 0.0674(6) Uani 1 1 d . . .
H13A H 0.3607 -0.4346 0.2784 0.081 Uiso 1 1 calc R . .
H13B H 0.3087 -0.2817 0.2883 0.081 Uiso 1 1 calc R . .
N5 N 0.22367(11) 0.4941(2) 0.03853(8) 0.0546(4) Uani 1 1 d . . .
N6 N 0.19397(11) 0.5311(2) 0.07154(9) 0.0578(4) Uani 1 1 d . . .
N7 N 0.16682(19) 0.5728(4) 0.10507(16) 0.1113(10) Uani 1 1 d . . .

loop_
_atom_site_aniso_label
_atom_site_aniso_U_11
_atom_site_aniso_U_22
_atom_site_aniso_U_33
_atom_site_aniso_U_23
_atom_site_aniso_U_13
_atom_site_aniso_U_12
Fe 0.0515(2) 0.03765(19) 0.03743(19) -0.00046(12) 0.01893(15) 0.00130(13)
N1 0.0537(8) 0.0444(7) 0.0443(7) -0.0011(6) 0.0211(6) -0.0004(6)
N2 0.0562(8) 0.0450(7) 0.0395(7) 0.0026(6) 0.0199(6) 0.0019(6)
C1 0.0582(11) 0.0480(10) 0.0587(11) 0.0035(8) 0.0255(9) 0.0028(8)
C2 0.0559(10) 0.0590(11) 0.0552(10) -0.0001(9) 0.0226(9) 0.0062(9)
C3 0.0603(11) 0.0633(11) 0.0412(8) -0.0142(8) 0.0280(8) -0.0096(9)
C4 0.0708(12) 0.0453(9) 0.0530(10) -0.0079(8) 0.0297(9) -0.0089(9)
C5 0.0604(11) 0.0445(9) 0.0474(9) -0.0010(7) 0.0224(8) 0.0019(8)
C6 0.0829(14) 0.0443(9) 0.0433(9) 0.0012(7) 0.0271(9) 0.0027(9)
C7 0.0884(15) 0.0448(9) 0.0503(10) 0.0073(8) 0.0278(10) 0.0064(10)
C8 0.0584(10) 0.0541(10) 0.0424(9) 0.0074(7) 0.0188(8) 0.0028(8)
C9 0.1099(19) 0.0626(13) 0.0405(9) 0.0009(9) 0.0241(11) 0.0190(13)
C10 0.0988(17) 0.0500(10) 0.0438(10) 0.0030(8) 0.0221(11) 0.0199(11)
C11 0.0643(12) 0.0845(15) 0.0607(12) -0.0275(11) 0.0347(10) -0.0191(11)
C12 0.0716(13) 0.0648(12) 0.0435(9) 0.0121(9) 0.0179(9) 0.0013(11)
C13 0.0602(12) 0.0807(14) 0.0555(11) 0.0234(11) 0.0240(9) 0.0105(11)
N5 0.0735(11) 0.0433(7) 0.0520(8) -0.0017(6) 0.0348(8) 0.0032(7)
N6 0.0660(10) 0.0460(8) 0.0664(10) 0.0079(7) 0.0365(9) 0.0081(7)
N7 0.153(3) 0.0932(17) 0.152(3) 0.0202(16) 0.124(2) 0.0308(16)

loop_
_atom_type_symbol
_atom_type_description
_atom_type_scat_dispersion_real
_atom_type_scat_dispersion_imag
_atom_type_scat_source
C C 0.0033 0.0016 'International Tables Vol C Tables 4.2.6.8 and 6.1.1.4'
H H 0.0000 0.0000 'International Tables Vol C Tables 4.2.6.8 and 6.1.1.4'
N N 0.0061 0.0033 'International Tables Vol C Tables 4.2.6.8 and 6.1.1.4'
Fe Fe 0.3463 0.8444 'International Tables Vol C Tables 4.2.6.8 and 6.1.1.4'

loop_
_geom_angle_atom_site_label_1
_geom_angle_atom_site_label_2
_geom_angle_atom_site_label_3
_geom_angle
_geom_angle_site_symmetry_1
_geom_angle_site_symmetry_3
_geom_angle_publ_flag
N5 Fe N5 180.00(9) 7 . ?
N5 Fe N1 91.15(6) 7 . ?
N5 Fe N1 88.85(6) . . ?
N5 Fe N1 88.85(6) 7 7 ?
N5 Fe N1 91.15(6) . 7 ?
N1 Fe N1 180.00(8) . 7 ?
N5 Fe N2 87.80(6) 7 . ?
N5 Fe N2 92.20(6) . . ?
N1 Fe N2 87.61(6) . . ?
N1 Fe N2 92.39(6) 7 . ?
N5 Fe N2 92.20(6) 7 7 ?
N5 Fe N2 87.80(6) . 7 ?
N1 Fe N2 92.39(6) . 7 ?
N1 Fe N2 87.61(6) 7 7 ?
N2 Fe N2 180.00(8) . 7 ?
C5 N1 C1 116.32(16) . . ?
C5 N1 Fe 121.92(12) . . ?
C1 N1 Fe 121.63(12) . . ?
C10 N2 C6 115.52(16) . . ?
C10 N2 Fe 122.14(12) . . ?
C6 N2 Fe 122.32(12) . . ?
N1 C1 C2 123.46(18) . . ?
C1 C2 C3 120.30(19) . . ?
C2 C3 C4 116.06(18) . . ?
C2 C3 C11 121.5(2) . . ?
C4 C3 C11 122.5(2) . . ?
C5 C4 C3 120.61(18) . . ?
N1 C5 C4 123.16(18) . . ?
N2 C6 C7 123.83(17) . . ?
C8 C7 C6 120.44(18) . . ?
C9 C8 C7 115.62(18) . . ?
C9 C8 C12 121.44(19) . . ?
C7 C8 C12 122.92(18) . . ?
C8 C9 C10 120.65(19) . . ?
N2 C10 C9 123.92(19) . . ?
C3 C11 C13 113.15(18) . 2_665 ?
C8 C12 C13 113.30(17) . . ?
C12 C13 C11 113.3(2) . 2_645 ?
N6 N5 Fe 137.64(14) . . ?
N7 N6 N5 177.4(3) . . ?

loop_
_geom_bond_atom_site_label_1
_geom_bond_atom_site_label_2
_geom_bond_distance
_geom_bond_site_symmetry_2
_geom_bond_publ_flag
Fe N5 2.1058(16) 7 ?
Fe N5 2.1058(16) . ?
Fe N1 2.2293(16) . ?
Fe N1 2.2293(16) 7 ?
Fe N2 2.2863(15) . ?
Fe N2 2.2863(15) 7 ?
N1 C5 1.340(2) . ?
N1 C1 1.341(3) . ?
N2 C10 1.329(2) . ?
N2 C6 1.333(2) . ?
C1 C2 1.378(3) . ?
C2 C3 1.384(3) . ?
C3 C4 1.385(3) . ?
C3 C11 1.506(3) . ?
C4 C5 1.378(3) . ?
C6 C7 1.380(3) . ?
C7 C8 1.377(3) . ?
C8 C9 1.376(3) . ?
C8 C12 1.511(3) . ?
C9 C10 1.377(3) . ?
C11 C13 1.539(3) 2_665 ?
C12 C13 1.515(3) . ?
C13 C11 1.539(3) 2_645 ?
N5 N6 1.172(2) . ?
N6 N7 1.152(3) . ?

loop_
_geom_torsion_atom_site_label_1
_geom_torsion_atom_site_label_2
_geom_torsion_atom_site_label_3
_geom_torsion_atom_site_label_4
_geom_torsion
_geom_torsion_site_symmetry_1
_geom_torsion_site_symmetry_2
_geom_torsion_site_symmetry_3
_geom_torsion_site_symmetry_4
_geom_torsion_publ_flag
N5 Fe N1 C5 139.72(14) 7 . . . ?
N5 Fe N1 C5 -40.28(14) . . . . ?
N1 Fe N1 C5 -81(100) 7 . . . ?
N2 Fe N1 C5 -132.53(14) . . . . ?
N2 Fe N1 C5 47.47(14) 7 . . . ?
N5 Fe N1 C1 -44.60(16) 7 . . . ?
N5 Fe N1 C1 135.40(16) . . . . ?
N1 Fe N1 C1 95(100) 7 . . . ?
N2 Fe N1 C1 43.16(16) . . . . ?
N2 Fe N1 C1 -136.84(16) 7 . . . ?
N5 Fe N2 C10 167.99(19) 7 . . . ?
N5 Fe N2 C10 -12.01(19) . . . . ?
N1 Fe N2 C10 76.75(19) . . . . ?
N1 Fe N2 C10 -103.25(19) 7 . . . ?
N2 Fe N2 C10 139.3(2) 7 . . . ?
N5 Fe N2 C6 -10.02(16) 7 . . . ?
N5 Fe N2 C6 169.98(16) . . . . ?
N1 Fe N2 C6 -101.26(17) . . . . ?
N1 Fe N2 C6 78.74(17) 7 . . . ?
N2 Fe N2 C6 -38.7(2) 7 . . . ?
C5 N1 C1 C2 2.4(3) . . . . ?
Fe N1 C1 C2 -173.54(16) . . . . ?
N1 C1 C2 C3 -0.3(3) . . . . ?
C1 C2 C3 C4 -2.3(3) . . . . ?
C1 C2 C3 C11 177.68(19) . . . . ?
C2 C3 C4 C5 2.7(3) . . . . ?
C11 C3 C4 C5 -177.24(17) . . . . ?
C1 N1 C5 C4 -1.9(3) . . . . ?
Fe N1 C5 C4 173.99(14) . . . . ?
C3 C4 C5 N1 -0.6(3) . . . . ?
C10 N2 C6 C7 -1.7(3) . . . . ?
Fe N2 C6 C7 176.45(18) . . . . ?
N2 C6 C7 C8 0.9(4) . . . . ?
C6 C7 C8 C9 0.7(4) . . . . ?
C6 C7 C8 C12 179.5(2) . . . . ?
C7 C8 C9 C10 -1.4(4) . . . . ?
C12 C8 C9 C10 179.8(3) . . . . ?
C6 N2 C10 C9 1.0(4) . . . . ?
Fe N2 C10 C9 -177.2(2) . . . . ?
C8 C9 C10 N2 0.6(5) . . . . ?
C2 C3 C11 C13 -90.3(2) . . . 2_665 ?
C4 C3 C11 C13 89.7(3) . . . 2_665 ?
C9 C8 C12 C13 115.6(3) . . . . ?
C7 C8 C12 C13 -63.1(3) . . . . ?
C8 C12 C13 C11 -168.7(2) . . . 2_645 ?
N5 Fe N5 N6 -31.8(3) 7 . . . ?
N1 Fe N5 N6 -134.7(2) . . . . ?
N1 Fe N5 N6 45.3(2) 7 . . . ?
N2 Fe N5 N6 -47.2(2) . . . . ?
N2 Fe N5 N6 132.8(2) 7 . . . ?
Fe N5 N6 N7 144(5) . . . . ?
